data_1548839
loop_
_publ_author_name
'Vijaykumar, Gonela'
'Pariyar, Anand'
'Ahmed, Jasimuddin'
'Shaw, Bikash Kumar'
'Adhikari, Debashis'
'Mandal, Swadhin K.'

_publ_section_title
;
 Tuning the redox non-innocence of a phenalenyl ligand toward efficient
 nickel-assisted catalytic hydrosilylation.
;
_journal_issue 10
_journal_name_full 'Chemical science'
_journal_page_first 2817
_journal_page_last 2825
_journal_paper_doi 10.1039/c7sc04687a
_journal_volume 9
_journal_year 2018
_chemical_formula_moiety 'C17 H15 Ni0.5 O3, C4 H8 O'
_chemical_formula_sum 'C21 H23 Ni0.5 O4'
_chemical_formula_weight 368.75
_space_group_crystal_system monoclinic
_space_group_IT_number 14
_space_group_name_Hall '-P 2yn'
_space_group_name_H-M_alt 'P 1 21/n 1'
_symmetry_space_group_name_Hall '-P 2yn'
_symmetry_space_group_name_H-M 'P 1 21/n 1'
_atom_sites_solution_hydrogens geom
_atom_sites_solution_primary iterative
_atom_sites_solution_secondary difmap
_audit_creation_date 2016-11-15
_audit_creation_method
;
Olex2 1.2
(compiled 2016.11.07 svn.r3352 for OlexSys, GUI svn.r5261)
;
_audit_update_record
;
2016-11-20 deposited with the CCDC.
2018-01-31 downloaded from the CCDC.
;
_cell_angle_alpha 90.00
_cell_angle_beta 93.542(9)
_cell_angle_gamma 90.00
_cell_formula_units_Z 4
_cell_length_a 9.6006(9)
_cell_length_b 15.4568(16)
_cell_length_c 11.7534(11)
_cell_measurement_reflns_used 3236
_cell_measurement_temperature 293(2)
_cell_measurement_theta_max 25.0190
_cell_measurement_theta_min 4.1660
_cell_volume 1740.8(3)
_computing_cell_refinement
;
CrysAlisPro, Agilent Technologies,
Version 1.171.37.33c (release 11-04-2014 CrysAlis171 .NET)
(compiled Apr 11 2014,15:12:41)
;
_computing_data_collection
;
CrysAlisPro, Agilent Technologies,
Version 1.171.37.33c (release 11-04-2014 CrysAlis171 .NET)
(compiled Apr 11 2014,15:12:41)
;
_computing_data_reduction
;
CrysAlisPro, Agilent Technologies,
Version 1.171.37.33c (release 11-04-2014 CrysAlis171 .NET)
(compiled Apr 11 2014,15:12:41)
;
_computing_molecular_graphics 'Olex2 (Dolomanov et al., 2009)'
_computing_publication_material 'Olex2 (Dolomanov et al., 2009)'
_computing_structure_refinement 'ShelXL (Sheldrick, 2015)'
_computing_structure_solution 'olex2.solve (Bourhis et al., 2015)'
_diffrn_ambient_temperature 293(2)
_diffrn_detector 'CCD plate'
_diffrn_detector_area_resol_mean 15.9160
_diffrn_detector_type Eos
_diffrn_measured_fraction_theta_full 0.997
_diffrn_measured_fraction_theta_max 0.997
_diffrn_measurement_details
;
#__ type_ start__ end____ width___ exp.time_
  1 omega  -36.00    1.00   1.0000    4.8700
omega____ theta____ kappa____ phi______ frames
    -      -18.1632   38.0000   60.0000 37

#__ type_ start__ end____ width___ exp.time_
  2 omega   31.00   88.00   1.0000    4.8700
omega____ theta____ kappa____ phi______ frames
    -       20.0382   57.0000   90.0000 57

#__ type_ start__ end____ width___ exp.time_
  3 omega   -2.00   91.00   1.0000    4.8700
omega____ theta____ kappa____ phi______ frames
    -       20.0382   38.0000 -120.0000 93

#__ type_ start__ end____ width___ exp.time_
  4 omega   64.00   90.00   1.0000    4.8700
omega____ theta____ kappa____ phi______ frames
    -       20.0382  178.0000 -150.0000 26

#__ type_ start__ end____ width___ exp.time_
  5 omega  -19.00   21.00   1.0000    4.8700
omega____ theta____ kappa____ phi______ frames
    -      -18.1632  -99.0000 -180.0000 40
;
_diffrn_measurement_device 'four-circle diffractometer'
_diffrn_measurement_device_type 'SuperNova, Dual, Cu at zero, Eos'
_diffrn_measurement_method '\w scans'
_diffrn_orient_matrix_UB_11 -0.0278676000
_diffrn_orient_matrix_UB_12 -0.0424969000
_diffrn_orient_matrix_UB_13 -0.0008227000
_diffrn_orient_matrix_UB_21 -0.0681927000
_diffrn_orient_matrix_UB_22 0.0171970000
_diffrn_orient_matrix_UB_23 -0.0099054000
_diffrn_orient_matrix_UB_31 0.0070909000
_diffrn_orient_matrix_UB_32 -0.0023001000
_diffrn_orient_matrix_UB_33 -0.0596352000
_diffrn_radiation_monochromator mirror
_diffrn_radiation_probe x-ray
_diffrn_radiation_type MoK\a
_diffrn_radiation_wavelength 0.71073
_diffrn_reflns_av_R_equivalents 0.0519
_diffrn_reflns_av_unetI/netI 0.0715
_diffrn_reflns_limit_h_max 11
_diffrn_reflns_limit_h_min -11
_diffrn_reflns_limit_k_max 15
_diffrn_reflns_limit_k_min -18
_diffrn_reflns_limit_l_max 13
_diffrn_reflns_limit_l_min -12
_diffrn_reflns_number 6724
_diffrn_reflns_theta_full 25.03
_diffrn_reflns_theta_max 25.03
_diffrn_reflns_theta_min 2.97
_diffrn_source 'SuperNova (Mo) X-ray Source'
_exptl_absorpt_coefficient_mu 0.614
_exptl_absorpt_correction_T_max 1.00000
_exptl_absorpt_correction_T_min 0.84196
_exptl_absorpt_correction_type multi-scan
_exptl_absorpt_process_details
;
CrysAlisPro, Agilent Technologies,
Version 1.171.37.33c (release 11-04-2014 CrysAlis171 .NET)
(compiled Apr 11 2014,15:12:41)
Empirical absorption correction using spherical harmonics,
 implemented in SCALE3 ABSPACK scaling algorithm.
;
_exptl_crystal_colour 'clear dark red'
_exptl_crystal_colour_lustre clear
_exptl_crystal_colour_modifier dark
_exptl_crystal_colour_primary red
_exptl_crystal_density_diffrn 1.407
_exptl_crystal_density_method 'not measured'
_exptl_crystal_description block
_exptl_crystal_F_000 780
_exptl_crystal_size_max 0.62
_exptl_crystal_size_mid 0.47
_exptl_crystal_size_min 0.25
_refine_diff_density_max 0.809
_refine_diff_density_min -0.546
_refine_diff_density_rms 0.104
_refine_ls_extinction_method none
_refine_ls_goodness_of_fit_ref 1.071
_refine_ls_hydrogen_treatment constr
_refine_ls_matrix_type full
_refine_ls_number_parameters 232
_refine_ls_number_reflns 3066
_refine_ls_number_restraints 0
_refine_ls_restrained_S_all 1.071
_refine_ls_R_factor_all 0.0700
_refine_ls_R_factor_gt 0.0578
_refine_ls_shift/su_max 0.000
_refine_ls_shift/su_mean 0.000
_refine_ls_structure_factor_coef Fsqd
_refine_ls_weighting_details 'calc w=1/[\s^2^(Fo^2^)+(0.1000P)^2^+0.0000P] where P=(Fo^2^+2Fc^2^)/3'
_refine_ls_weighting_scheme calc
_refine_ls_wR_factor_gt 0.1575
_refine_ls_wR_factor_ref 0.1734
_reflns_number_gt 2478
_reflns_number_total 3066
_reflns_threshold_expression >2sigma(I)
_cod_data_source_file c7sc04687a2.cif
_cod_data_source_block skm_ap_niply
_cod_depositor_comments 'Adding full bibliography for 1548839.cif.'
_cod_original_formula_sum 'C21 H23 Ni0.50 O4'
_cod_database_code 1548839
_chemical_oxdiff_formula C26H14O4Ni
_reflns_odcompleteness_completeness 86.27
_reflns_odcompleteness_iscentric 1
_reflns_odcompleteness_theta 26.32
_olex2_refinement_description
;
1. Fixed Uiso
 At 1.2 times of:
  All C(H) groups, All C(H,H) groups
2.a Secondary CH2 refined with riding coordinates:
 C11(H11A,H11B), C10(H10A,H10B), C12(H12A,H12B), C16(H16A,H16B), C13(H13A,
 H13B), C17(H17A,H17B), C14(H14A,H14B), C15(H15A,H15B)
2.b Aromatic/amide H refined with riding coordinates:
 C2(H2), C5(H5), C3(H3), C4(H4), C7(H7), C6(H6), C8(H8)
;
_olex2_date_sample_data_collection 2014-03-14
_olex2_submission_special_instructions 'No special instructions were received'

loop_
_space_group_symop_id
_space_group_symop_operation_xyz
1 'x, y, z'
2 '-x+1/2, y+1/2, -z+1/2'
3 '-x, -y, -z'
4 'x-1/2, -y-1/2, z-1/2'

loop_
_atom_site_label
_atom_site_type_symbol
_atom_site_fract_x
_atom_site_fract_y
_atom_site_fract_z
_atom_site_U_iso_or_equiv
_atom_site_adp_type
_atom_site_occupancy
_atom_site_calc_flag
_atom_site_site_symmetry_order
_atom_site_refinement_flags_posn
_atom_site_refinement_flags_adp
_atom_site_refinement_flags_occupancy
Ni1 Ni 0.0000 0.5000 0.5000 0.0164(2) Uani 1 d 2 S T P
O3 O 0.1733(2) 0.58879(16) 0.50856(18) 0.0232(5) Uani 1 d 1 . . .
O1 O 0.1146(2) 0.41194(15) 0.58470(16) 0.0193(5) Uani 1 d 1 . . .
O2 O 0.0667(2) 0.45452(15) 0.35456(16) 0.0197(5) Uani 1 d 1 . . .
O4 O 0.6567(3) 0.6083(2) 0.0888(2) 0.0554(9) Uani 1 d 1 . . .
C9B C 0.2861(3) 0.2621(2) 0.3950(3) 0.0203(7) Uani 1 d 1 . . .
C2 C 0.2409(3) 0.2874(2) 0.6274(2) 0.0223(7) Uani 1 d 1 . . .
H2 H 0.2273 0.2954 0.7043 0.027 Uiso 1 calc 1 R . .
C9A C 0.2040(3) 0.3348(2) 0.4265(2) 0.0178(7) Uani 1 d 1 . . .
C3A C 0.3401(3) 0.2032(2) 0.4782(3) 0.0241(7) Uani 1 d 1 . . .
C5 C 0.4442(3) 0.1177(3) 0.3323(3) 0.0305(8) Uani 1 d 1 . . .
H5 H 0.4946 0.0695 0.3112 0.037 Uiso 1 calc 1 R . .
C3 C 0.3155(3) 0.2190(2) 0.5958(3) 0.0255(8) Uani 1 d 1 . . .
H3 H 0.3520 0.1809 0.6512 0.031 Uiso 1 calc 1 R . .
C11 C 0.3401(4) 0.6846(3) 0.5947(3) 0.0321(8) Uani 1 d 1 . . .
H11A H 0.3997 0.6779 0.6638 0.039 Uiso 1 calc 1 R . .
H11B H 0.3280 0.7458 0.5786 0.039 Uiso 1 calc 1 R . .
C10 C 0.2005(4) 0.6407(3) 0.6060(3) 0.0386(10) Uani 1 d 1 . . .
H10A H 0.2034 0.6053 0.6743 0.046 Uiso 1 calc 1 R . .
H10B H 0.1276 0.6837 0.6114 0.046 Uiso 1 calc 1 R . .
C6A C 0.3161(3) 0.2481(2) 0.2799(3) 0.0222(7) Uani 1 d 1 . . .
C4 C 0.4187(3) 0.1309(2) 0.4455(3) 0.0300(8) Uani 1 d 1 . . .
H4 H 0.4535 0.0920 0.5005 0.036 Uiso 1 calc 1 R . .
C12 C 0.4019(3) 0.6377(3) 0.4943(3) 0.0310(8) Uani 1 d 1 . . .
H12A H 0.4024 0.6752 0.4281 0.037 Uiso 1 calc 1 R . .
H12B H 0.4965 0.6188 0.5144 0.037 Uiso 1 calc 1 R . .
C9 C 0.1483(3) 0.3916(2) 0.3393(2) 0.0192(7) Uani 1 d 1 . . .
C7 C 0.2660(3) 0.3090(2) 0.1964(3) 0.0269(8) Uani 1 d 1 . . .
H7 H 0.2885 0.3019 0.1211 0.032 Uiso 1 calc 1 R . .
C1 C 0.1810(3) 0.3493(2) 0.5454(3) 0.0176(7) Uani 1 d 1 . . .
C6 C 0.3950(3) 0.1758(3) 0.2508(3) 0.0291(8) Uani 1 d 1 . . .
H6 H 0.4144 0.1671 0.1751 0.035 Uiso 1 calc 1 R . .
C16 C 0.5458(4) 0.5197(4) 0.2195(4) 0.0517(12) Uani 1 d 1 . . .
H16A H 0.5244 0.4589 0.2288 0.062 Uiso 1 calc 1 R . .
H16B H 0.5545 0.5466 0.2941 0.062 Uiso 1 calc 1 R . .
C13 C 0.3064(3) 0.5611(2) 0.4712(3) 0.0279(8) Uani 1 d 1 . . .
H13A H 0.2995 0.5470 0.3906 0.034 Uiso 1 calc 1 R . .
H13B H 0.3403 0.5108 0.5137 0.034 Uiso 1 calc 1 R . .
C8 C 0.1864(3) 0.3770(2) 0.2240(3) 0.0237(8) Uani 1 d 1 . . .
H8 H 0.1553 0.4154 0.1671 0.028 Uiso 1 calc 1 R . .
C17 C 0.6788(4) 0.5306(3) 0.1586(4) 0.0457(11) Uani 1 d 1 . . .
H17A H 0.7582 0.5379 0.2129 0.055 Uiso 1 calc 1 R . .
H17B H 0.6951 0.4807 0.1112 0.055 Uiso 1 calc 1 R . .
C14 C 0.5154(5) 0.6329(3) 0.0949(5) 0.0683(15) Uani 1 d 1 . . .
H14A H 0.4743 0.6445 0.0190 0.082 Uiso 1 calc 1 R . .
H14B H 0.5095 0.6851 0.1401 0.082 Uiso 1 calc 1 R . .
C15 C 0.4389(4) 0.5615(4) 0.1481(4) 0.0646(16) Uani 1 d 1 . . .
H15A H 0.3652 0.5837 0.1929 0.077 Uiso 1 calc 1 R . .
H15B H 0.3987 0.5220 0.0909 0.077 Uiso 1 calc 1 R . .

loop_
_atom_site_aniso_label
_atom_site_aniso_U_11
_atom_site_aniso_U_22
_atom_site_aniso_U_33
_atom_site_aniso_U_23
_atom_site_aniso_U_13
_atom_site_aniso_U_12
Ni1 0.0171(4) 0.0166(4) 0.0158(4) -0.0009(2) 0.0033(2) -0.0007(2)
O3 0.0196(10) 0.0244(14) 0.0260(11) -0.0053(10) 0.0037(9) -0.0034(10)
O1 0.0195(10) 0.0212(13) 0.0176(10) -0.0005(9) 0.0056(8) 0.0030(10)
O2 0.0213(11) 0.0207(13) 0.0174(10) -0.0015(10) 0.0042(8) 0.0009(10)
O4 0.0388(15) 0.067(2) 0.0604(18) 0.0180(17) 0.0051(14) -0.0084(16)
C9B 0.0137(14) 0.0211(18) 0.0265(16) -0.0057(14) 0.0048(12) -0.0017(14)
C2 0.0249(16) 0.024(2) 0.0177(14) 0.0058(14) 0.0016(12) 0.0017(14)
C9A 0.0170(14) 0.0158(17) 0.0210(15) -0.0016(13) 0.0028(11) -0.0043(13)
C3A 0.0181(15) 0.0219(18) 0.0318(17) -0.0040(15) -0.0019(13) -0.0029(14)
C5 0.0195(15) 0.027(2) 0.045(2) -0.0131(17) 0.0006(15) 0.0037(15)
C3 0.0236(16) 0.024(2) 0.0287(17) 0.0042(15) 0.0014(13) 0.0022(15)
C11 0.0305(18) 0.027(2) 0.0384(19) -0.0089(17) -0.0011(15) -0.0060(17)
C10 0.0280(18) 0.037(2) 0.051(2) -0.026(2) 0.0086(16) -0.0081(18)
C6A 0.0156(15) 0.026(2) 0.0255(16) -0.0070(14) 0.0038(12) -0.0021(14)
C4 0.0230(16) 0.025(2) 0.0413(19) -0.0021(17) -0.0018(14) 0.0013(15)
C12 0.0206(16) 0.030(2) 0.043(2) -0.0032(17) 0.0062(14) -0.0047(15)
C9 0.0169(14) 0.0198(18) 0.0210(15) -0.0044(14) 0.0029(12) -0.0037(14)
C7 0.0236(16) 0.035(2) 0.0225(16) -0.0097(15) 0.0072(13) -0.0004(16)
C1 0.0150(14) 0.0153(17) 0.0230(15) -0.0013(14) 0.0060(12) -0.0047(13)
C6 0.0211(16) 0.034(2) 0.0327(18) -0.0181(17) 0.0079(14) -0.0038(16)
C16 0.039(2) 0.059(3) 0.057(3) 0.019(2) 0.001(2) 0.001(2)
C13 0.0195(16) 0.032(2) 0.0329(17) -0.0134(16) 0.0094(13) -0.0044(15)
C8 0.0243(16) 0.028(2) 0.0189(15) -0.0003(14) -0.0001(12) -0.0044(15)
C17 0.033(2) 0.052(3) 0.051(2) -0.016(2) -0.0050(18) 0.008(2)
C14 0.040(2) 0.044(3) 0.120(4) 0.010(3) -0.013(3) 0.003(2)
C15 0.048(3) 0.084(4) 0.064(3) 0.024(3) 0.018(2) 0.026(3)

loop_
_atom_type_symbol
_atom_type_description
_atom_type_scat_dispersion_real
_atom_type_scat_dispersion_imag
_atom_type_scat_source
C C 0.0033 0.0016 'International Tables Vol C Tables 4.2.6.8 and 6.1.1.4'
H H 0.0000 0.0000 'International Tables Vol C Tables 4.2.6.8 and 6.1.1.4'
Ni Ni 0.3393 1.1124 'International Tables Vol C Tables 4.2.6.8 and 6.1.1.4'
O O 0.0106 0.0060 'International Tables Vol C Tables 4.2.6.8 and 6.1.1.4'

loop_
_geom_angle_atom_site_label_1
_geom_angle_atom_site_label_2
_geom_angle_atom_site_label_3
_geom_angle
_geom_angle_site_symmetry_1
_geom_angle_site_symmetry_3
O3 Ni1 O3 180.0 . 3_566
O1 Ni1 O3 90.64(9) . .
O1 Ni1 O3 89.36(9) 3_566 .
O1 Ni1 O3 89.36(9) . 3_566
O1 Ni1 O3 90.64(9) 3_566 3_566
O1 Ni1 O1 180.00(9) . 3_566
O1 Ni1 O2 90.53(8) . 3_566
O1 Ni1 O2 89.47(8) . .
O1 Ni1 O2 90.53(8) 3_566 .
O1 Ni1 O2 89.47(8) 3_566 3_566
O2 Ni1 O3 88.65(8) 3_566 3_566
O2 Ni1 O3 91.34(8) . 3_566
O2 Ni1 O3 91.35(8) 3_566 .
O2 Ni1 O3 88.65(8) . .
O2 Ni1 O2 180.00(5) 3_566 .
C10 O3 Ni1 120.3(2) . .
C10 O3 C13 107.1(2) . .
C13 O3 Ni1 119.56(19) . .
C1 O1 Ni1 128.40(19) . .
C9 O2 Ni1 128.80(19) . .
C14 O4 C17 107.4(3) . .
C3A C9B C9A 120.7(3) . .
C3A C9B C6A 118.3(3) . .
C6A C9B C9A 120.9(3) . .
C3 C2 H2 118.9 . .
C3 C2 C1 122.2(3) . .
C1 C2 H2 118.9 . .
C9B C9A C1 119.4(3) . .
C9 C9A C9B 118.9(3) . .
C9 C9A C1 121.7(3) . .
C9B C3A C3 118.8(3) . .
C9B C3A C4 120.0(3) . .
C4 C3A C3 121.2(3) . .
C4 C5 H5 120.0 . .
C6 C5 H5 120.0 . .
C6 C5 C4 120.0(3) . .
C2 C3 C3A 121.5(3) . .
C2 C3 H3 119.3 . .
C3A C3 H3 119.3 . .
H11A C11 H11B 109.0 . .
C10 C11 H11A 111.0 . .
C10 C11 H11B 111.0 . .
C10 C11 C12 104.0(3) . .
C12 C11 H11A 111.0 . .
C12 C11 H11B 111.0 . .
O3 C10 C11 107.7(3) . .
O3 C10 H10A 110.2 . .
O3 C10 H10B 110.2 . .
C11 C10 H10A 110.2 . .
C11 C10 H10B 110.2 . .
H10A C10 H10B 108.5 . .
C9B C6A C7 118.5(3) . .
C6 C6A C9B 119.9(3) . .
C6 C6A C7 121.6(3) . .
C3A C4 H4 119.8 . .
C5 C4 C3A 120.5(3) . .
C5 C4 H4 119.8 . .
C11 C12 H12A 110.9 . .
C11 C12 H12B 110.9 . .
H12A C12 H12B 108.9 . .
C13 C12 C11 104.5(3) . .
C13 C12 H12A 110.9 . .
C13 C12 H12B 110.9 . .
O2 C9 C9A 125.2(3) . .
O2 C9 C8 116.6(3) . .
C9A C9 C8 118.2(3) . .
C6A C7 H7 119.3 . .
C8 C7 C6A 121.4(3) . .
C8 C7 H7 119.3 . .
O1 C1 C2 116.8(3) . .
O1 C1 C9A 125.7(3) . .
C9A C1 C2 117.5(3) . .
C5 C6 C6A 121.2(3) . .
C5 C6 H6 119.4 . .
C6A C6 H6 119.4 . .
H16A C16 H16B 108.8 . .
C17 C16 H16A 110.6 . .
C17 C16 H16B 110.6 . .
C15 C16 H16A 110.6 . .
C15 C16 H16B 110.6 . .
C15 C16 C17 105.5(4) . .
O3 C13 C12 104.6(3) . .
O3 C13 H13A 110.8 . .
O3 C13 H13B 110.8 . .
C12 C13 H13A 110.8 . .
C12 C13 H13B 110.8 . .
H13A C13 H13B 108.9 . .
C9 C8 H8 119.1 . .
C7 C8 C9 121.9(3) . .
C7 C8 H8 119.1 . .
O4 C17 C16 105.0(3) . .
O4 C17 H17A 110.7 . .
O4 C17 H17B 110.7 . .
C16 C17 H17A 110.7 . .
C16 C17 H17B 110.7 . .
H17A C17 H17B 108.8 . .
O4 C14 H14A 109.9 . .
O4 C14 H14B 109.9 . .
O4 C14 C15 108.8(4) . .
H14A C14 H14B 108.3 . .
C15 C14 H14A 109.9 . .
C15 C14 H14B 109.9 . .
C16 C15 C14 103.0(4) . .
C16 C15 H15A 111.2 . .
C16 C15 H15B 111.2 . .
C14 C15 H15A 111.2 . .
C14 C15 H15B 111.2 . .
H15A C15 H15B 109.1 . .

loop_
_geom_bond_atom_site_label_1
_geom_bond_atom_site_label_2
_geom_bond_distance
_geom_bond_site_symmetry_2
Ni1 O3 2.154(2) .
Ni1 O3 2.154(2) 3_566
Ni1 O1 1.979(2) 3_566
Ni1 O1 1.979(2) .
Ni1 O2 1.9905(19) 3_566
Ni1 O2 1.9905(19) .
O3 C10 1.410(4) .
O3 C13 1.442(4) .
O1 C1 1.262(4) .
O2 C9 1.269(4) .
O4 C17 1.462(6) .
O4 C14 1.415(5) .
C9B C9A 1.434(4) .
C9B C3A 1.411(5) .
C9B C6A 1.418(4) .
C2 H2 0.9300 .
C2 C3 1.343(5) .
C2 C1 1.451(4) .
C9A C9 1.428(5) .
C9A C1 1.446(4) .
C3A C3 1.437(4) .
C3A C4 1.415(5) .
C5 H5 0.9300 .
C5 C4 1.383(5) .
C5 C6 1.375(5) .
C3 H3 0.9300 .
C11 H11A 0.9700 .
C11 H11B 0.9700 .
C11 C10 1.516(5) .
C11 C12 1.534(5) .
C10 H10A 0.9700 .
C10 H10B 0.9700 .
C6A C7 1.423(5) .
C6A C6 1.404(5) .
C4 H4 0.9300 .
C12 H12A 0.9700 .
C12 H12B 0.9700 .
C12 C13 1.512(5) .
C9 C8 1.443(4) .
C7 H7 0.9300 .
C7 C8 1.350(5) .
C6 H6 0.9300 .
C16 H16A 0.9700 .
C16 H16B 0.9700 .
C16 C17 1.512(6) .
C16 C15 1.438(6) .
C13 H13A 0.9700 .
C13 H13B 0.9700 .
C8 H8 0.9300 .
C17 H17A 0.9700 .
C17 H17B 0.9700 .
C14 H14A 0.9700 .
C14 H14B 0.9700 .
C14 C15 1.486(7) .
C15 H15A 0.9700 .
C15 H15B 0.9700 .

loop_
_geom_torsion_atom_site_label_1
_geom_torsion_atom_site_label_2
_geom_torsion_atom_site_label_3
_geom_torsion_atom_site_label_4
_geom_torsion
_geom_torsion_site_symmetry_1
Ni1 O3 C10 C11 171.0(2) .
Ni1 O3 C13 C12 -177.6(2) .
Ni1 O1 C1 C2 -171.7(2) .
Ni1 O1 C1 C9A 9.2(4) .
Ni1 O2 C9 C9A 4.5(4) .
Ni1 O2 C9 C8 -175.79(19) .
O3 Ni1 O3 C10 -146(8) 3_566
O3 Ni1 O3 C13 -10(8) 3_566
O3 Ni1 O1 C1 83.2(2) 3_566
O3 Ni1 O1 C1 -96.8(2) .
O3 Ni1 O2 C9 92.1(2) .
O3 Ni1 O2 C9 -87.9(2) 3_566
O1 Ni1 O3 C10 -83.9(3) .
O1 Ni1 O3 C10 96.1(3) 3_566
O1 Ni1 O3 C13 -127.7(2) 3_566
O1 Ni1 O3 C13 52.3(2) .
O1 Ni1 O1 C1 42.5(18) 3_566
O1 Ni1 O2 C9 1.4(2) .
O1 Ni1 O2 C9 -178.6(2) 3_566
O2 Ni1 O3 C10 -173.3(3) .
O2 Ni1 O3 C10 6.7(3) 3_566
O2 Ni1 O3 C13 142.9(2) 3_566
O2 Ni1 O3 C13 -37.1(2) .
O2 Ni1 O1 C1 -8.1(2) .
O2 Ni1 O1 C1 171.9(2) 3_566
O2 Ni1 O2 C9 -98(12) 3_566
O2 C9 C8 C7 -176.1(3) .
O4 C14 C15 C16 27.8(6) .
C9B C9A C9 O2 175.0(3) .
C9B C9A C9 C8 -4.7(4) .
C9B C9A C1 O1 177.8(3) .
C9B C9A C1 C2 -1.3(4) .
C9B C3A C3 C2 1.0(5) .
C9B C3A C4 C5 0.5(5) .
C9B C6A C7 C8 -2.8(5) .
C9B C6A C6 C5 0.1(5) .
C9A C9B C3A C3 -2.2(5) .
C9A C9B C3A C4 178.8(3) .
C9A C9B C6A C7 1.6(4) .
C9A C9B C6A C6 -179.1(3) .
C9A C9 C8 C7 3.7(5) .
C3A C9B C9A C9 -178.4(3) .
C3A C9B C9A C1 2.3(4) .
C3A C9B C6A C7 -177.8(3) .
C3A C9B C6A C6 1.5(5) .
C3 C2 C1 O1 -179.0(3) .
C3 C2 C1 C9A 0.1(5) .
C3 C3A C4 C5 -178.5(3) .
C11 C12 C13 O3 27.8(4) .
C10 O3 C13 C12 -36.3(4) .
C10 C11 C12 C13 -10.2(4) .
C6A C9B C9A C9 2.2(4) .
C6A C9B C9A C1 -177.1(3) .
C6A C9B C3A C3 177.3(3) .
C6A C9B C3A C4 -1.7(5) .
C6A C7 C8 C9 0.2(5) .
C4 C3A C3 C2 -180.0(3) .
C4 C5 C6 C6A -1.4(5) .
C12 C11 C10 O3 -11.4(4) .
C9 C9A C1 O1 -1.5(5) .
C9 C9A C1 C2 179.5(3) .
C7 C6A C6 C5 179.4(3) .
C1 C2 C3 C3A 0.0(5) .
C1 C9A C9 O2 -5.7(5) .
C1 C9A C9 C8 174.6(3) .
C6 C5 C4 C3A 1.1(5) .
C6 C6A C7 C8 177.9(3) .
C13 O3 C10 C11 30.0(4) .
C17 O4 C14 C15 -11.8(6) .
C17 C16 C15 C14 -31.9(6) .
C14 O4 C17 C16 -8.1(5) .
C15 C16 C17 O4 25.6(5) .
